data_7712938
loop_
_publ_author_name
'Wen, Min'
'Erb, William'
'Mongin, Florence'
'Hurvois, Jean-Pierre'
'Halauko, Yury S.'
'Ivashkevich, Oleg A.'
'Matulis, Vadim E.'
'Blot, Marielle'
'Roisnel, Thierry'

_publ_section_title
;
 From ferrocene to decasubstituted enantiopure ferrocene-1,1'-disulfoxide
 derivatives.
;
_journal_issue 12
_journal_name_full 'Dalton transactions (Cambridge, England : 2003)'
_journal_page_first 3725
_journal_page_last 3737
_journal_paper_doi 10.1039/d2dt03456e
_journal_volume 52
_journal_year 2023
_chemical_absolute_configuration ad
_chemical_compound_source 'synthesis as described'
_chemical_formula_moiety 'C18 H24 F2 Fe O2 S2'
_chemical_formula_sum 'C18 H24 F2 Fe O2 S2'
_chemical_formula_weight 430.34
_space_group_crystal_system monoclinic
_space_group_IT_number 5
_space_group_name_Hall 'C 2y'
_space_group_name_H-M_alt 'C 1 2 1'
_atom_sites_solution_hydrogens geom
_atom_sites_solution_primary dual
_atom_sites_solution_secondary difmap
_audit_update_record
;
2023-01-13 deposited with the CCDC.	2023-03-01 downloaded from the CCDC.
;
_cell_angle_alpha 90
_cell_angle_beta 101.428(4)
_cell_angle_gamma 90
_cell_formula_units_Z 2
_cell_length_a 18.4422(19)
_cell_length_b 10.1230(10)
_cell_length_c 6.0952(7)
_cell_measurement_reflns_used 8936
_cell_measurement_temperature 150(2)
_cell_measurement_theta_max 27.4302
_cell_measurement_theta_min 2.2531
_cell_measurement_wavelength 0.710730
_cell_volume 1115.4(2)
_computing_cell_refinement 'APEX3 (Bruker, 2015)'
_computing_data_collection 'Bruker APEX3 (Bruker, 2015)'
_computing_data_reduction 'SAINT (Bruker, 2014)'
_computing_molecular_graphics
;
   'SXGRAPH (L. Farrugia, 1999), Mercury (CSD, 2020)'
;
_computing_publication_material 'CRYSCALC (T. Roisnel, local program, 2021)'
_computing_structure_refinement 'SHELXL-2019_2 (Sheldrick, 2019)'
_computing_structure_solution 'SHELXT (Sheldrick, 2015)'
_diffrn_ambient_temperature 150(2)
_diffrn_detector CMOS-PHOTON70
_diffrn_measured_fraction_theta_full 0.998
_diffrn_measured_fraction_theta_max 0.996
_diffrn_measurement_device_type 'D8 VENTURE Bruker AXS'
_diffrn_measurement_method 'rotation images'
_diffrn_orient_matrix_UB_11 0.0551153
_diffrn_orient_matrix_UB_12 -0.0081691
_diffrn_orient_matrix_UB_13 0.0297669
_diffrn_orient_matrix_UB_21 -0.0002863
_diffrn_orient_matrix_UB_22 0.0169373
_diffrn_orient_matrix_UB_23 -0.1617127
_diffrn_orient_matrix_UB_31 0.0046920
_diffrn_orient_matrix_UB_32 0.0969930
_diffrn_orient_matrix_UB_33 0.0307460
_diffrn_radiation_monochromator 'multilayer monochromator'
_diffrn_radiation_probe x-ray
_diffrn_radiation_source 'Incoatec microfocus sealed tube'
_diffrn_radiation_type MoK\a
_diffrn_radiation_wavelength 0.71073
_diffrn_reflns_av_R_equivalents 0.0322
_diffrn_reflns_av_unetI/netI 0.0249
_diffrn_reflns_limit_h_max 23
_diffrn_reflns_limit_h_min -23
_diffrn_reflns_limit_k_max 11
_diffrn_reflns_limit_k_min -13
_diffrn_reflns_limit_l_max 7
_diffrn_reflns_limit_l_min -7
_diffrn_reflns_number 11881
_diffrn_reflns_theta_full 25.242
_diffrn_reflns_theta_max 27.523
_diffrn_reflns_theta_min 2.306
_diffrn_source_current 1.00
_diffrn_source_power 50.0
_diffrn_source_voltage 50.00
_exptl_absorpt_coefficient_mu 0.887
_exptl_absorpt_correction_T_max 0.957
_exptl_absorpt_correction_T_min 0.852
_exptl_absorpt_correction_type multi-scan
_exptl_absorpt_process_details
;
  [Sheldrick, G.M. (2014). SADABS Bruker AXS Inc., Madison, Wisconsin, USA]
;
_exptl_crystal_colour orange
_exptl_crystal_density_diffrn 1.281
_exptl_crystal_description plate
_exptl_crystal_F_000 448
_exptl_crystal_size_max 0.270
_exptl_crystal_size_mid 0.120
_exptl_crystal_size_min 0.050
_refine_diff_density_max 0.424
_refine_diff_density_min -0.291
_refine_diff_density_rms 0.060
_refine_ls_abs_structure_details
;
Flack x determined using 979 quotients [(I+)-(I-)]/[(I+)+(I-)]
(Parsons, Flack and Wagner, Acta Cryst. B69 (2013) 249-259).
;
_refine_ls_abs_structure_Flack 0.014(8)
_refine_ls_extinction_method none
_refine_ls_goodness_of_fit_ref 1.028
_refine_ls_hydrogen_treatment constr
_refine_ls_matrix_type full
_refine_ls_number_parameters 117
_refine_ls_number_reflns 2355
_refine_ls_number_restraints 1
_refine_ls_restrained_S_all 1.028
_refine_ls_R_factor_all 0.0284
_refine_ls_R_factor_gt 0.0278
_refine_ls_shift/su_max 0.011
_refine_ls_shift/su_mean 0.000
_refine_ls_structure_factor_coef Fsqd
_refine_ls_weighting_details 'w=1/[\s^2^(Fo^2^)+(0.0460P)^2^+1.5337P] where P=(Fo^2^+2Fc^2^)/3'
_refine_ls_weighting_scheme calc
_refine_ls_wR_factor_gt 0.0781
_refine_ls_wR_factor_ref 0.0787
_reflns_Friedel_coverage 0.743
_reflns_Friedel_fraction_full 0.869
_reflns_Friedel_fraction_max 0.826
_reflns_number_gt 2321
_reflns_number_total 2355
_reflns_threshold_expression >2sigma(I)
_cod_data_source_file d2dt03456e2.cif
_cod_data_source_block MW856_2
_cod_original_sg_symbol_H-M 'C 2'
_cod_database_code 7712938

loop_
_space_group_symop_operation_xyz
'x, y, z'
'-x, y, -z'
'x+1/2, y+1/2, z'
'-x+1/2, y+1/2, -z'

loop_
_atom_site_label
_atom_site_type_symbol
_atom_site_fract_x
_atom_site_fract_y
_atom_site_fract_z
_atom_site_U_iso_or_equiv
_atom_site_adp_type
_atom_site_occupancy
_atom_site_site_symmetry_order
_atom_site_calc_flag
_atom_site_refinement_flags_posn
_atom_site_refinement_flags_adp
_atom_site_refinement_flags_occupancy
_atom_site_disorder_assembly
_atom_site_disorder_group
C1 C 0.56871(17) 0.6667(4) 0.3055(6) 0.0211(7) Uani 1 1 d . . . . .
H1 H 0.555256 0.607238 0.183669 0.025 Uiso 1 1 calc R U . . .
C2 C 0.5672(2) 0.8065(4) 0.2913(6) 0.0259(8) Uani 1 1 d . . . . .
H2 H 0.552559 0.856338 0.157835 0.031 Uiso 1 1 calc R U . . .
C3 C 0.5911(2) 0.8599(4) 0.5096(7) 0.0252(8) Uani 1 1 d . . . . .
H3 H 0.594965 0.950805 0.549142 0.030 Uiso 1 1 calc R U . . .
C4 C 0.60798(15) 0.7508(4) 0.6559(5) 0.0208(6) Uani 1 1 d . . . . .
C5 C 0.59400(18) 0.6308(4) 0.5347(6) 0.0192(7) Uani 1 1 d . . . . .
F6 F 0.63548(10) 0.7615(2) 0.8762(3) 0.0306(5) Uani 1 1 d . . . . .
O7 O 0.59043(15) 0.4712(3) 0.8737(4) 0.0326(6) Uani 1 1 d . . . . .
C8 C 0.69653(18) 0.4250(4) 0.6346(6) 0.0264(7) Uani 1 1 d . . . . .
C9 C 0.7053(2) 0.4305(4) 0.3894(6) 0.0334(9) Uani 1 1 d . . . . .
H9A H 0.701958 0.522372 0.337900 0.050 Uiso 1 1 calc R U . . .
H9B H 0.666024 0.378379 0.296658 0.050 Uiso 1 1 calc R U . . .
H9C H 0.753611 0.394078 0.377152 0.050 Uiso 1 1 calc R U . . .
C10 C 0.7061(2) 0.2866(5) 0.7278(8) 0.0411(10) Uani 1 1 d . . . . .
H10A H 0.671937 0.226882 0.631317 0.062 Uiso 1 1 calc R U . . .
H10B H 0.695372 0.285581 0.879036 0.062 Uiso 1 1 calc R U . . .
H10C H 0.757070 0.257328 0.733670 0.062 Uiso 1 1 calc R U . . .
C11 C 0.7476(2) 0.5216(5) 0.7818(7) 0.0350(9) Uani 1 1 d . . . . .
H11A H 0.798568 0.488652 0.806039 0.053 Uiso 1 1 calc R U . . .
H11B H 0.732348 0.530408 0.926210 0.053 Uiso 1 1 calc R U . . .
H11C H 0.744916 0.607991 0.708037 0.053 Uiso 1 1 calc R U . . .
Fe1 Fe 0.500000 0.74115(4) 0.500000 0.01634(16) Uani 1 2 d S T P . .
S1 S 0.59828(4) 0.46565(9) 0.63474(13) 0.02211(19) Uani 1 1 d . . . . .

loop_
_atom_site_aniso_label
_atom_site_aniso_U_11
_atom_site_aniso_U_22
_atom_site_aniso_U_33
_atom_site_aniso_U_23
_atom_site_aniso_U_13
_atom_site_aniso_U_12
C1 0.0139(14) 0.029(2) 0.0215(15) -0.0013(13) 0.0070(12) 0.0022(12)
C2 0.0228(16) 0.028(2) 0.0284(18) 0.0048(15) 0.0094(14) -0.0019(14)
C3 0.0179(16) 0.020(2) 0.039(2) 0.0057(16) 0.0100(14) -0.0054(13)
C4 0.0146(11) 0.0227(18) 0.0251(13) -0.0023(15) 0.0041(10) 0.0017(13)
C5 0.0151(13) 0.0222(19) 0.0206(15) 0.0008(13) 0.0044(11) 0.0003(12)
F6 0.0265(9) 0.0417(16) 0.0220(9) -0.0086(9) 0.0008(7) -0.0001(9)
O7 0.0445(15) 0.0236(14) 0.0341(13) 0.0097(11) 0.0188(11) 0.0078(12)
C8 0.0222(15) 0.029(2) 0.0278(17) -0.0004(15) 0.0049(12) 0.0076(14)
C9 0.0290(17) 0.043(3) 0.0302(18) -0.0028(17) 0.0103(14) 0.0111(16)
C10 0.040(2) 0.033(2) 0.047(2) 0.0048(18) 0.0031(18) 0.0148(18)
C11 0.0233(17) 0.043(3) 0.0365(19) -0.0038(17) 0.0010(14) 0.0045(16)
Fe1 0.0138(3) 0.0162(3) 0.0199(3) 0.000 0.00550(19) 0.000
S1 0.0207(4) 0.0198(4) 0.0269(4) 0.0017(3) 0.0074(3) 0.0029(3)

loop_
_atom_type_symbol
_atom_type_description
_atom_type_scat_dispersion_real
_atom_type_scat_dispersion_imag
_atom_type_scat_source
C C 0.0033 0.0016 'International Tables Vol C Tables 4.2.6.8 and 6.1.1.4'
H H 0.0000 0.0000 'International Tables Vol C Tables 4.2.6.8 and 6.1.1.4'
F F 0.0171 0.0103 'International Tables Vol C Tables 4.2.6.8 and 6.1.1.4'
Fe Fe 0.3463 0.8444 'International Tables Vol C Tables 4.2.6.8 and 6.1.1.4'
O O 0.0106 0.0060 'International Tables Vol C Tables 4.2.6.8 and 6.1.1.4'
S S 0.1246 0.1234 'International Tables Vol C Tables 4.2.6.8 and 6.1.1.4'

loop_
_geom_angle_atom_site_label_1
_geom_angle_atom_site_label_2
_geom_angle_atom_site_label_3
_geom_angle
_geom_angle_site_symmetry_1
_geom_angle_site_symmetry_3
_geom_angle_publ_flag
C2 C1 C5 108.2(3) . . ?
C2 C1 Fe1 70.1(2) . . ?
C5 C1 Fe1 69.30(19) . . ?
C2 C1 H1 125.9 . . ?
C5 C1 H1 125.9 . . ?
Fe1 C1 H1 126.2 . . ?
C1 C2 C3 108.9(4) . . ?
C1 C2 Fe1 69.4(2) . . ?
C3 C2 Fe1 69.9(2) . . ?
C1 C2 H2 125.5 . . ?
C3 C2 H2 125.5 . . ?
Fe1 C2 H2 126.7 . . ?
C4 C3 C2 106.3(4) . . ?
C4 C3 Fe1 68.78(19) . . ?
C2 C3 Fe1 69.6(2) . . ?
C4 C3 H3 126.8 . . ?
C2 C3 H3 126.8 . . ?
Fe1 C3 H3 126.4 . . ?
F6 C4 C3 124.1(4) . . ?
F6 C4 C5 125.7(3) . . ?
C3 C4 C5 110.2(3) . . ?
F6 C4 Fe1 127.79(19) . . ?
C3 C4 Fe1 70.73(19) . . ?
C5 C4 Fe1 69.82(18) . . ?
C4 C5 C1 106.3(3) . . ?
C4 C5 S1 129.5(3) . . ?
C1 C5 S1 124.0(3) . . ?
C4 C5 Fe1 69.36(18) . . ?
C1 C5 Fe1 69.69(19) . . ?
S1 C5 Fe1 122.06(17) . . ?
C10 C8 C11 111.2(3) . . ?
C10 C8 C9 111.9(3) . . ?
C11 C8 C9 112.2(3) . . ?
C10 C8 S1 104.2(3) . . ?
C11 C8 S1 110.3(3) . . ?
C9 C8 S1 106.5(2) . . ?
C8 C9 H9A 109.5 . . ?
C8 C9 H9B 109.5 . . ?
H9A C9 H9B 109.5 . . ?
C8 C9 H9C 109.5 . . ?
H9A C9 H9C 109.5 . . ?
H9B C9 H9C 109.5 . . ?
C8 C10 H10A 109.5 . . ?
C8 C10 H10B 109.5 . . ?
H10A C10 H10B 109.5 . . ?
C8 C10 H10C 109.5 . . ?
H10A C10 H10C 109.5 . . ?
H10B C10 H10C 109.5 . . ?
C8 C11 H11A 109.5 . . ?
C8 C11 H11B 109.5 . . ?
H11A C11 H11B 109.5 . . ?
C8 C11 H11C 109.5 . . ?
H11A C11 H11C 109.5 . . ?
H11B C11 H11C 109.5 . . ?
C4 Fe1 C4 174.5(2) . 2_656 ?
C4 Fe1 C5 144.06(15) . 2_656 ?
C4 Fe1 C5 40.81(15) 2_656 2_656 ?
C4 Fe1 C5 40.81(15) . . ?
C4 Fe1 C5 144.06(15) 2_656 . ?
C5 Fe1 C5 113.5(2) 2_656 . ?
C4 Fe1 C1 68.04(13) . . ?
C4 Fe1 C1 114.16(13) 2_656 . ?
C5 Fe1 C1 110.50(14) 2_656 . ?
C5 Fe1 C1 41.01(13) . . ?
C4 Fe1 C1 114.16(13) . 2_656 ?
C4 Fe1 C1 68.05(13) 2_656 2_656 ?
C5 Fe1 C1 41.01(13) 2_656 2_656 ?
C5 Fe1 C1 110.50(14) . 2_656 ?
C1 Fe1 C1 136.7(2) . 2_656 ?
C4 Fe1 C2 110.52(13) . 2_656 ?
C4 Fe1 C2 67.57(13) 2_656 2_656 ?
C5 Fe1 C2 68.63(15) 2_656 2_656 ?
C5 Fe1 C2 135.86(14) . 2_656 ?
C1 Fe1 C2 176.50(17) . 2_656 ?
C1 Fe1 C2 40.48(13) 2_656 2_656 ?
C4 Fe1 C2 67.57(13) . . ?
C4 Fe1 C2 110.52(13) 2_656 . ?
C5 Fe1 C2 135.86(14) 2_656 . ?
C5 Fe1 C2 68.63(15) . . ?
C1 Fe1 C2 40.48(13) . . ?
C1 Fe1 C2 176.50(17) 2_656 . ?
C2 Fe1 C2 142.4(2) 2_656 . ?
C4 Fe1 C3 134.77(15) . 2_656 ?
C4 Fe1 C3 40.49(15) 2_656 2_656 ?
C5 Fe1 C3 69.18(13) 2_656 2_656 ?
C5 Fe1 C3 175.16(16) . 2_656 ?
C1 Fe1 C3 142.74(15) . 2_656 ?
C1 Fe1 C3 68.60(15) 2_656 2_656 ?
C2 Fe1 C3 40.50(16) 2_656 2_656 ?
C2 Fe1 C3 112.57(16) . 2_656 ?
C4 Fe1 C3 40.49(15) . . ?
C4 Fe1 C3 134.77(15) 2_656 . ?
C5 Fe1 C3 175.16(16) 2_656 . ?
C5 Fe1 C3 69.18(13) . . ?
C1 Fe1 C3 68.60(15) . . ?
C1 Fe1 C3 142.74(15) 2_656 . ?
C2 Fe1 C3 112.57(16) 2_656 . ?
C2 Fe1 C3 40.50(16) . . ?
C3 Fe1 C3 108.5(2) 2_656 . ?
O7 S1 C5 107.04(16) . . ?
O7 S1 C8 106.97(16) . . ?
C5 S1 C8 100.67(17) . . ?

loop_
_geom_bond_atom_site_label_1
_geom_bond_atom_site_label_2
_geom_bond_distance
_geom_bond_site_symmetry_2
_geom_bond_publ_flag
C1 C2 1.417(5) . ?
C1 C5 1.430(5) . ?
C1 Fe1 2.043(3) . ?
C1 H1 0.9500 . ?
C2 C3 1.423(6) . ?
C2 Fe1 2.053(4) . ?
C2 H2 0.9500 . ?
C3 C4 1.415(5) . ?
C3 Fe1 2.057(4) . ?
C3 H3 0.9500 . ?
C4 F6 1.342(3) . ?
C4 C5 1.419(5) . ?
C4 Fe1 2.032(3) . ?
C5 S1 1.776(4) . ?
C5 Fe1 2.038(3) . ?
O7 S1 1.493(3) . ?
C8 C10 1.510(6) . ?
C8 C11 1.521(5) . ?
C8 C9 1.536(5) . ?
C8 S1 1.858(3) . ?
C9 H9A 0.9800 . ?
C9 H9B 0.9800 . ?
C9 H9C 0.9800 . ?
C10 H10A 0.9800 . ?
C10 H10B 0.9800 . ?
C10 H10C 0.9800 . ?
C11 H11A 0.9800 . ?
C11 H11B 0.9800 . ?
C11 H11C 0.9800 . ?

loop_
_geom_torsion_atom_site_label_1
_geom_torsion_atom_site_label_2
_geom_torsion_atom_site_label_3
_geom_torsion_atom_site_label_4
_geom_torsion
_geom_torsion_site_symmetry_1
_geom_torsion_site_symmetry_2
_geom_torsion_site_symmetry_3
_geom_torsion_site_symmetry_4
_geom_torsion_publ_flag
C5 C1 C2 C3 -0.1(4) . . . . ?
Fe1 C1 C2 C3 58.9(3) . . . . ?
C5 C1 C2 Fe1 -59.0(2) . . . . ?
C1 C2 C3 C4 0.7(4) . . . . ?
Fe1 C2 C3 C4 59.2(2) . . . . ?
C1 C2 C3 Fe1 -58.6(3) . . . . ?
C2 C3 C4 F6 177.1(3) . . . . ?
Fe1 C3 C4 F6 -123.2(3) . . . . ?
C2 C3 C4 C5 -1.0(3) . . . . ?
Fe1 C3 C4 C5 58.8(2) . . . . ?
C2 C3 C4 Fe1 -59.7(2) . . . . ?
F6 C4 C5 C1 -177.1(3) . . . . ?
C3 C4 C5 C1 0.9(3) . . . . ?
Fe1 C4 C5 C1 60.2(2) . . . . ?
F6 C4 C5 S1 7.5(5) . . . . ?
C3 C4 C5 S1 -174.5(3) . . . . ?
Fe1 C4 C5 S1 -115.1(3) . . . . ?
F6 C4 C5 Fe1 122.7(3) . . . . ?
C3 C4 C5 Fe1 -59.3(2) . . . . ?
C2 C1 C5 C4 -0.4(4) . . . . ?
Fe1 C1 C5 C4 -60.0(2) . . . . ?
C2 C1 C5 S1 175.2(3) . . . . ?
Fe1 C1 C5 S1 115.7(2) . . . . ?
C2 C1 C5 Fe1 59.5(3) . . . . ?
C4 C5 S1 O7 22.0(3) . . . . ?
C1 C5 S1 O7 -152.6(3) . . . . ?
Fe1 C5 S1 O7 -66.7(2) . . . . ?
C4 C5 S1 C8 -89.7(3) . . . . ?
C1 C5 S1 C8 95.7(3) . . . . ?
Fe1 C5 S1 C8 -178.36(19) . . . . ?
C10 C8 S1 O7 66.0(3) . . . . ?
C11 C8 S1 O7 -53.5(3) . . . . ?
C9 C8 S1 O7 -175.6(3) . . . . ?
C10 C8 S1 C5 177.7(3) . . . . ?
C11 C8 S1 C5 58.1(3) . . . . ?
C9 C8 S1 C5 -63.9(3) . . . . ?
